data_4060596
_journal_name_full Organometallics
_journal_paper_doi 10.1021/om050694q
_journal_year 2006
_chemical_formula_moiety 'C10 H4 Fe2 O7 S1'
_chemical_formula_sum 'C10 H4 Fe2 O7 S'
_chemical_formula_weight 379.89
_space_group_IT_number 2
_symmetry_cell_setting triclinic
_symmetry_space_group_name_Hall '-P 1'
_symmetry_space_group_name_H-M 'P -1'
_cell_angle_alpha 78.36(4)
_cell_angle_beta 86.65(4)
_cell_angle_gamma 68.12(3)
_cell_formula_units_Z 2
_cell_length_a 7.165(2)
_cell_length_b 8.389(2)
_cell_length_c 12.3690(10)
_cell_measurement_temperature 298(2)
_cell_volume 675.6(3)
_diffrn_ambient_temperature 298(2)
_exptl_crystal_density_diffrn 1.867
_cod_database_code 4060596

loop_
_symmetry_equiv_pos_as_xyz
'x, y, z'
'-x, -y, -z'

loop_
_atom_site_label
_atom_site_type_symbol
_atom_site_fract_x
_atom_site_fract_y
_atom_site_fract_z
_atom_site_U_iso_or_equiv
_atom_site_adp_type
_atom_site_occupancy
_atom_site_symmetry_multiplicity
_atom_site_calc_flag
_atom_site_refinement_flags
_atom_site_disorder_assembly
_atom_site_disorder_group
Fe1 Fe 0.82649(8) 0.36113(6) 0.31027(4) 0.03832(17) Uani 1 1 d . . .
Fe2 Fe 1.07146(8) 0.13795(6) 0.19511(4) 0.03620(16) Uani 1 1 d . . .
S S 0.74410(14) 0.27542(12) 0.16634(8) 0.0389(2) Uani 1 1 d . . .
O1 O 0.4990(6) 0.6374(5) 0.3961(3) 0.0949(14) Uani 1 1 d . . .
O2 O 0.7674(6) 0.0777(4) 0.4716(3) 0.0784(11) Uani 1 1 d . . .
O3 O 1.1704(6) 0.3697(6) 0.4228(3) 0.0978(13) Uani 1 1 d . . .
O4 O 1.0191(6) -0.1955(4) 0.2933(3) 0.0836(11) Uani 1 1 d . . .
O5 O 1.4656(5) 0.0340(5) 0.2996(3) 0.0799(11) Uani 1 1 d . . .
O6 O 1.2186(5) 0.0562(4) -0.0191(3) 0.0697(9) Uani 1 1 d . . .
O7 O 1.2406(4) 0.4050(4) 0.1158(3) 0.0618(8) Uani 1 1 d . . .
C1 C 0.6268(8) 0.5305(6) 0.3630(4) 0.0607(12) Uani 1 1 d . . .
C2 C 0.7907(7) 0.1875(6) 0.4092(4) 0.0549(11) Uani 1 1 d . . .
C3 C 1.0382(8) 0.3640(6) 0.3795(4) 0.0598(12) Uani 1 1 d . . .
C4 C 1.0346(6) -0.0674(5) 0.2570(4) 0.0497(10) Uani 1 1 d . . .
C5 C 1.3118(7) 0.0719(5) 0.2617(4) 0.0514(11) Uani 1 1 d . . .
C6 C 1.1619(7) 0.0846(5) 0.0654(4) 0.0489(10) Uani 1 1 d . . .
C7 C 1.0931(6) 0.3716(5) 0.1464(3) 0.0393(8) Uani 1 1 d . . .
C8 C 0.9012(6) 0.5124(4) 0.1625(3) 0.0387(8) Uani 1 1 d . . .
C9 C 0.7204(6) 0.4929(4) 0.1503(3) 0.0356(8) Uani 1 1 d . . .
C10 C 0.5235(6) 0.6385(5) 0.1187(3) 0.0488(10) Uani 1 1 d . . .
H8 H 0.9016 0.6218 0.1814 0.046 Uiso 1 1 d . . .
H10A H 0.5149 0.7551 0.1477 0.058 Uiso 1 1 d . . .
H10B H 0.3991 0.6018 0.1516 0.058 Uiso 1 1 d . . .
H10C H 0.5153 0.6667 0.0289 0.058 Uiso 1 1 d . . .

loop_
_atom_site_aniso_label
_atom_site_aniso_U_11
_atom_site_aniso_U_22
_atom_site_aniso_U_33
_atom_site_aniso_U_23
_atom_site_aniso_U_13
_atom_site_aniso_U_12
Fe1 0.0467(3) 0.0347(3) 0.0312(3) -0.0060(2) 0.0009(2) -0.0126(2)
Fe2 0.0374(3) 0.0311(3) 0.0382(3) -0.0061(2) -0.0017(2) -0.0105(2)
S 0.0382(5) 0.0350(4) 0.0452(6) -0.0071(4) -0.0048(4) -0.0149(4)
O1 0.111(3) 0.067(2) 0.067(3) -0.0151(19) 0.029(2) 0.009(2)
O2 0.106(3) 0.062(2) 0.056(2) 0.0091(17) 0.015(2) -0.031(2)
O3 0.102(3) 0.121(3) 0.086(3) -0.034(3) -0.037(2) -0.046(3)
O4 0.106(3) 0.0429(17) 0.104(3) 0.0012(18) -0.004(2) -0.0375(19)
O5 0.053(2) 0.083(2) 0.094(3) 0.011(2) -0.026(2) -0.0242(18)
O6 0.090(3) 0.0585(19) 0.054(2) -0.0211(16) 0.0141(19) -0.0177(18)
O7 0.0469(17) 0.0635(18) 0.078(2) -0.0022(16) 0.0120(16) -0.0311(15)
C1 0.076(3) 0.047(2) 0.045(3) -0.003(2) 0.011(2) -0.012(2)
C2 0.065(3) 0.052(2) 0.038(2) -0.004(2) 0.005(2) -0.013(2)
C3 0.075(3) 0.061(3) 0.044(3) -0.013(2) -0.011(2) -0.022(2)
C4 0.049(2) 0.039(2) 0.059(3) -0.0102(19) -0.002(2) -0.0132(19)
C5 0.050(3) 0.047(2) 0.053(3) 0.001(2) -0.002(2) -0.017(2)
C6 0.057(3) 0.0333(19) 0.051(3) -0.0078(18) -0.003(2) -0.0094(18)
C7 0.045(2) 0.0401(19) 0.033(2) -0.0061(16) -0.0022(17) -0.0159(17)
C8 0.048(2) 0.0333(17) 0.037(2) -0.0039(15) -0.0015(17) -0.0183(16)
C9 0.043(2) 0.0287(16) 0.0321(19) -0.0037(14) -0.0017(16) -0.0105(15)
C10 0.043(2) 0.042(2) 0.048(2) -0.0029(18) -0.0053(19) -0.0027(17)

loop_
_geom_bond_atom_site_label_1
_geom_bond_atom_site_label_2
_geom_bond_distance
_geom_bond_site_symmetry_2
_geom_bond_publ_flag
Fe1 C2 1.791(4) . ?
Fe1 C3 1.795(5) . ?
Fe1 C1 1.800(5) . ?
Fe1 C9 2.093(4) . ?
Fe1 C8 2.167(4) . ?
Fe1 S 2.2340(12) . ?
Fe1 Fe2 2.6362(14) . ?
Fe2 C6 1.773(5) . ?
Fe2 C5 1.795(5) . ?
Fe2 C4 1.846(4) . ?
Fe2 C7 1.992(4) . ?
Fe2 S 2.2076(14) . ?
S C9 1.739(3) . ?
O1 C1 1.142(5) . ?
O2 C2 1.133(5) . ?
O3 C3 1.135(5) . ?
O4 C4 1.121(5) . ?
O5 C5 1.129(5) . ?
O6 C6 1.138(5) . ?
O7 C7 1.212(4) . ?
C7 C8 1.476(5) . ?
C8 C9 1.385(5) . ?
C9 C10 1.491(5) . ?
